data_4337828
loop_
_publ_author_name
'Niehaus, Oliver'
'Rodewald, Ute Ch'
'Abdala, Paula M.'
'Touzani, Rachid St'
'Fokwa, Boniface P. T.'
'Janka, Oliver'

_publ_section_title
;
 Synthesis and Theoretical Investigations of the Solid Solution
 CeRu1-xNixAl (x = 0.1-0.95) Showing Cerium Valence Fluctuations.
;
_journal_issue 5
_journal_name_full 'Inorganic chemistry'
_journal_page_first 2471
_journal_page_last 2480
_journal_paper_doi 10.1021/ic402414f
_journal_volume 53
_journal_year 2014
_chemical_formula_sum 'Al Ce Ni0.3 Ru0.7'
_chemical_formula_weight 255.36
_chemical_name_systematic
; 
 ? 
;
_space_group_IT_number 62
_symmetry_cell_setting orthorhombic
_symmetry_space_group_name_Hall '-P 2ac 2n'
_symmetry_space_group_name_H-M 'P n m a'
_atom_sites_solution_primary direct
_atom_sites_solution_secondary difmap
_audit_creation_method SHELXL-97
_cell_angle_alpha 90.00
_cell_angle_beta 90.00
_cell_angle_gamma 90.00
_cell_formula_units_Z 8
_cell_length_a 7.0835(3)
_cell_length_b 4.1384(2)
_cell_length_c 15.7571(8)
_cell_measurement_temperature 293(2)
_cell_volume 461.91(4)
_computing_cell_refinement 'IPDS package'
_computing_data_collection 'IPDS package'
_computing_data_reduction 'IPDS package'
_computing_structure_refinement 'SHELXL-97 (Sheldrick, 1997)'
_computing_structure_solution 'SHELXS-97 (Sheldrick, 1990)'
_diffrn_ambient_temperature 293(2)
_diffrn_measured_fraction_theta_full 0.993
_diffrn_measured_fraction_theta_max 0.993
_diffrn_measurement_device_type 'STOE IPDS-II'
_diffrn_measurement_method 'oscillation mode'
_diffrn_radiation_monochromator graphite
_diffrn_radiation_source 'fine-focus sealed tube'
_diffrn_radiation_type MoK\a
_diffrn_radiation_wavelength 0.71073
_diffrn_reflns_av_R_equivalents 0.0540
_diffrn_reflns_av_sigmaI/netI 0.0265
_diffrn_reflns_limit_h_max 11
_diffrn_reflns_limit_h_min -11
_diffrn_reflns_limit_k_max 5
_diffrn_reflns_limit_k_min -6
_diffrn_reflns_limit_l_max 25
_diffrn_reflns_limit_l_min -25
_diffrn_reflns_number 13357
_diffrn_reflns_theta_full 34.84
_diffrn_reflns_theta_max 34.84
_diffrn_reflns_theta_min 3.15
_exptl_absorpt_coefficient_mu 26.4
_exptl_absorpt_correction_T_max 0.560
_exptl_absorpt_correction_T_min 0.206
_exptl_absorpt_correction_type numerical
_exptl_crystal_colour silver
_exptl_crystal_density_diffrn 7.34
_exptl_crystal_density_method 'not measured'
_exptl_crystal_description needle
_exptl_crystal_F_000 881
_exptl_crystal_size_max 0.060
_exptl_crystal_size_mid 0.040
_exptl_crystal_size_min 0.040
_refine_diff_density_max 1.291
_refine_diff_density_min -1.750
_refine_diff_density_rms 0.342
_refine_ls_extinction_coef 0.00139(14)
_refine_ls_extinction_expression Fc^*^=kFc[1+0.001xFc^2^\l^3^/sin(2\q)]^-1/4^
_refine_ls_extinction_method SHELXL
_refine_ls_goodness_of_fit_ref 1.104
_refine_ls_matrix_type full
_refine_ls_number_parameters 40
_refine_ls_number_reflns 1117
_refine_ls_number_restraints 0
_refine_ls_restrained_S_all 1.104
_refine_ls_R_factor_all 0.0366
_refine_ls_R_factor_gt 0.0265
_refine_ls_shift/su_max 0.001
_refine_ls_shift/su_mean 0.000
_refine_ls_structure_factor_coef Fsqd
_refine_ls_weighting_details 'calc w=1/[\s^2^(Fo^2^)+(0.0128P)^2^+3.9337P] where P=(Fo^2^+2Fc^2^)/3'
_refine_ls_weighting_scheme calc
_refine_ls_wR_factor_gt 0.0507
_refine_ls_wR_factor_ref 0.0521
_reflns_number_gt 926
_reflns_number_total 1117
_reflns_threshold_expression >2sigma(I)
_cod_data_source_file ic402414f_si_002.cif
_cod_data_source_block CeRu0.7Ni0.3Al
_cod_original_sg_symbol_H-M Pnma
_cod_original_formula_sum 'Al Ce Ni0.30 Ru0.70'
_cod_database_code 4337828

loop_
_symmetry_equiv_pos_as_xyz
'x, y, z'
'-x+1/2, -y, z+1/2'
'x+1/2, -y+1/2, -z+1/2'
'-x, y+1/2, -z'
'-x, -y, -z'
'x-1/2, y, -z-1/2'
'-x-1/2, y-1/2, z-1/2'
'x, -y-1/2, z'

loop_
_atom_site_label
_atom_site_type_symbol
_atom_site_fract_x
_atom_site_fract_y
_atom_site_fract_z
_atom_site_U_iso_or_equiv
_atom_site_adp_type
_atom_site_occupancy
_atom_site_symmetry_multiplicity
_atom_site_calc_flag
_atom_site_refinement_flags
Ce1 Ce 0.34035(6) 0.2500 0.06073(2) 0.02006(10) Uani 1 2 d S
Ce2 Ce 0.46599(6) 0.2500 0.28042(3) 0.01915(10) Uani 1 2 d S
Ni1 Ni 0.27228(11) 0.2500 0.43052(4) 0.0226(3) Uani 0.275(13) 2 d SP
Ru1 Ru 0.27228(11) 0.2500 0.43052(4) 0.0226(3) Uani 0.725(13) 2 d SP
Ni2 Ni 0.23909(11) 0.2500 0.68446(4) 0.0228(3) Uani 0.331(12) 2 d SP
Ru2 Ru 0.23909(11) 0.2500 0.68446(4) 0.0228(3) Uani 0.669(12) 2 d SP
Al1 Al 0.3587(3) 0.2500 0.85026(15) 0.0199(4) Uani 1 2 d S
Al2 Al 0.4976(3) 0.2500 0.56319(14) 0.0190(4) Uani 1 2 d S

loop_
_atom_site_aniso_label
_atom_site_aniso_U_11
_atom_site_aniso_U_22
_atom_site_aniso_U_33
_atom_site_aniso_U_23
_atom_site_aniso_U_13
_atom_site_aniso_U_12
Ce1 0.01998(18) 0.0215(2) 0.01869(18) 0.000 -0.00136(13) 0.000
Ce2 0.01942(17) 0.01993(18) 0.01811(16) 0.000 0.00010(13) 0.000
Ni1 0.0228(4) 0.0208(4) 0.0242(4) 0.000 -0.0040(2) 0.000
Ru1 0.0228(4) 0.0208(4) 0.0242(4) 0.000 -0.0040(2) 0.000
Ni2 0.0239(4) 0.0232(4) 0.0214(4) 0.000 0.0024(2) 0.000
Ru2 0.0239(4) 0.0232(4) 0.0214(4) 0.000 0.0024(2) 0.000
Al1 0.0198(10) 0.0182(10) 0.0217(9) 0.000 -0.0002(8) 0.000
Al2 0.0199(9) 0.0173(9) 0.0197(9) 0.000 0.0004(7) 0.000

loop_
_atom_type_symbol
_atom_type_description
_atom_type_scat_dispersion_real
_atom_type_scat_dispersion_imag
_atom_type_scat_source
Ce Ce -0.2486 2.6331 'International Tables Vol C Tables 4.2.6.8 and 6.1.1.4'
Ni Ni 0.3393 1.1124 'International Tables Vol C Tables 4.2.6.8 and 6.1.1.4'
Ru Ru -1.2594 0.8363 'International Tables Vol C Tables 4.2.6.8 and 6.1.1.4'
Al Al 0.0645 0.0514 'International Tables Vol C Tables 4.2.6.8 and 6.1.1.4'

loop_
_geom_angle_atom_site_label_1
_geom_angle_atom_site_label_2
_geom_angle_atom_site_label_3
_geom_angle
_geom_angle_site_symmetry_1
_geom_angle_site_symmetry_3
Ru2 Ce1 Ni2 0.00(4) 2_564 2_564
Ru2 Ce1 Ru2 91.12(2) 2_564 2_554
Ni2 Ce1 Ru2 91.12(2) 2_564 2_554
Ru2 Ce1 Ni2 91.12(2) 2_564 2_554
Ni2 Ce1 Ni2 91.12(2) 2_564 2_554
Ru2 Ce1 Ni2 0.00(3) 2_554 2_554
Ru2 Ce1 Ru1 153.45(3) 2_564 2_554
Ni2 Ce1 Ru1 153.45(3) 2_564 2_554
Ru2 Ce1 Ru1 85.213(15) 2_554 2_554
Ni2 Ce1 Ru1 85.213(15) 2_554 2_554
Ru2 Ce1 Ni1 153.45(3) 2_564 2_554
Ni2 Ce1 Ni1 153.45(3) 2_564 2_554
Ru2 Ce1 Ni1 85.213(15) 2_554 2_554
Ni2 Ce1 Ni1 85.213(15) 2_554 2_554
Ru1 Ce1 Ni1 0.000(19) 2_554 2_554
Ru2 Ce1 Ru1 85.213(15) 2_564 2_564
Ni2 Ce1 Ru1 85.213(15) 2_564 2_564
Ru2 Ce1 Ru1 153.45(3) 2_554 2_564
Ni2 Ce1 Ru1 153.45(3) 2_554 2_564
Ru1 Ce1 Ru1 86.46(2) 2_554 2_564
Ni1 Ce1 Ru1 86.46(2) 2_554 2_564
Ru2 Ce1 Ni1 85.213(15) 2_564 2_564
Ni2 Ce1 Ni1 85.213(15) 2_564 2_564
Ru2 Ce1 Ni1 153.45(3) 2_554 2_564
Ni2 Ce1 Ni1 153.45(3) 2_554 2_564
Ru1 Ce1 Ni1 86.46(2) 2_554 2_564
Ni1 Ce1 Ni1 86.46(2) 2_554 2_564
Ru1 Ce1 Ni1 0.00(3) 2_564 2_564
Ru2 Ce1 Ru1 99.42(2) 2_564 6_656
Ni2 Ce1 Ru1 99.42(2) 2_564 6_656
Ru2 Ce1 Ru1 99.42(2) 2_554 6_656
Ni2 Ce1 Ru1 99.42(2) 2_554 6_656
Ru1 Ce1 Ru1 107.120(18) 2_554 6_656
Ni1 Ce1 Ru1 107.120(18) 2_554 6_656
Ru1 Ce1 Ru1 107.120(18) 2_564 6_656
Ni1 Ce1 Ru1 107.120(18) 2_564 6_656
Ru2 Ce1 Ni1 99.42(2) 2_564 6_656
Ni2 Ce1 Ni1 99.42(2) 2_564 6_656
Ru2 Ce1 Ni1 99.42(2) 2_554 6_656
Ni2 Ce1 Ni1 99.42(2) 2_554 6_656
Ru1 Ce1 Ni1 107.120(18) 2_554 6_656
Ni1 Ce1 Ni1 107.120(18) 2_554 6_656
Ru1 Ce1 Ni1 107.120(18) 2_564 6_656
Ni1 Ce1 Ni1 107.120(18) 2_564 6_656
Ru1 Ce1 Ni1 0.00(3) 6_656 6_656
Ru2 Ce1 Al2 105.68(3) 2_564 6_556
Ni2 Ce1 Al2 105.68(3) 2_564 6_556
Ru2 Ce1 Al2 105.68(3) 2_554 6_556
Ni2 Ce1 Al2 105.68(3) 2_554 6_556
Ru1 Ce1 Al2 50.85(2) 2_554 6_556
Ni1 Ce1 Al2 50.85(2) 2_554 6_556
Ru1 Ce1 Al2 50.85(2) 2_564 6_556
Ni1 Ce1 Al2 50.85(2) 2_564 6_556
Ru1 Ce1 Al2 143.78(4) 6_656 6_556
Ni1 Ce1 Al2 143.78(4) 6_656 6_556
Ru2 Ce1 Al2 108.16(4) 2_564 2_554
Ni2 Ce1 Al2 108.16(4) 2_564 2_554
Ru2 Ce1 Al2 51.54(4) 2_554 2_554
Ni2 Ce1 Al2 51.54(4) 2_554 2_554
Ru1 Ce1 Al2 50.26(4) 2_554 2_554
Ni1 Ce1 Al2 50.26(4) 2_554 2_554
Ru1 Ce1 Al2 104.86(4) 2_564 2_554
Ni1 Ce1 Al2 104.86(4) 2_564 2_554
Ru1 Ce1 Al2 139.04(3) 6_656 2_554
Ni1 Ce1 Al2 139.04(3) 6_656 2_554
Al2 Ce1 Al2 54.42(5) 6_556 2_554
Ru2 Ce1 Al2 51.54(4) 2_564 2_564
Ni2 Ce1 Al2 51.54(4) 2_564 2_564
Ru2 Ce1 Al2 108.16(4) 2_554 2_564
Ni2 Ce1 Al2 108.16(4) 2_554 2_564
Ru1 Ce1 Al2 104.86(4) 2_554 2_564
Ni1 Ce1 Al2 104.86(4) 2_554 2_564
Ru1 Ce1 Al2 50.26(4) 2_564 2_564
Ni1 Ce1 Al2 50.26(4) 2_564 2_564
Ru1 Ce1 Al2 139.04(3) 6_656 2_564
Ni1 Ce1 Al2 139.04(3) 6_656 2_564
Al2 Ce1 Al2 54.42(5) 6_556 2_564
Al2 Ce1 Al2 81.67(6) 2_554 2_564
Ru2 Ce1 Al1 52.35(4) 2_564 5_666
Ni2 Ce1 Al1 52.35(4) 2_564 5_666
Ru2 Ce1 Al1 106.77(4) 2_554 5_666
Ni2 Ce1 Al1 106.77(4) 2_554 5_666
Ru1 Ce1 Al1 153.21(4) 2_554 5_666
Ni1 Ce1 Al1 153.21(4) 2_554 5_666
Ru1 Ce1 Al1 91.71(3) 2_564 5_666
Ni1 Ce1 Al1 91.71(3) 2_564 5_666
Ru1 Ce1 Al1 48.13(4) 6_656 5_666
Ni1 Ce1 Al1 48.13(4) 6_656 5_666
Al2 Ce1 Al1 140.64(3) 6_556 5_666
Al2 Ce1 Al1 153.83(6) 2_554 5_666
Al2 Ce1 Al1 94.23(4) 2_564 5_666
Ru2 Ce1 Al1 106.77(4) 2_564 5_656
Ni2 Ce1 Al1 106.77(4) 2_564 5_656
Ru2 Ce1 Al1 52.35(4) 2_554 5_656
Ni2 Ce1 Al1 52.35(4) 2_554 5_656
Ru1 Ce1 Al1 91.71(3) 2_554 5_656
Ni1 Ce1 Al1 91.71(3) 2_554 5_656
Ru1 Ce1 Al1 153.21(4) 2_564 5_656
Ni1 Ce1 Al1 153.21(4) 2_564 5_656
Ru1 Ce1 Al1 48.13(4) 6_656 5_656
Ni1 Ce1 Al1 48.13(4) 6_656 5_656
Al2 Ce1 Al1 140.64(3) 6_556 5_656
Al2 Ce1 Al1 94.23(4) 2_554 5_656
Al2 Ce1 Al1 153.83(6) 2_564 5_656
Al1 Ce1 Al1 78.07(5) 5_666 5_656
Ru2 Ce1 Al1 132.827(16) 2_564 1_554
Ni2 Ce1 Al1 132.827(16) 2_564 1_554
Ru2 Ce1 Al1 132.827(16) 2_554 1_554
Ni2 Ce1 Al1 132.827(16) 2_554 1_554
Ru1 Ce1 Al1 48.07(2) 2_554 1_554
Ni1 Ce1 Al1 48.07(2) 2_554 1_554
Ru1 Ce1 Al1 48.07(2) 2_564 1_554
Ni1 Ce1 Al1 48.07(2) 2_564 1_554
Ru1 Ce1 Al1 90.34(5) 6_656 1_554
Ni1 Ce1 Al1 90.34(5) 6_656 1_554
Al2 Ce1 Al1 53.44(6) 6_556 1_554
Al2 Ce1 Al1 92.40(5) 2_554 1_554
Al2 Ce1 Al1 92.40(5) 2_564 1_554
Al1 Ce1 Al1 113.66(4) 5_666 1_554
Al1 Ce1 Al1 113.66(4) 5_656 1_554
Ru2 Ce1 Ce2 52.903(14) 2_564 .
Ni2 Ce1 Ce2 52.903(14) 2_564 .
Ru2 Ce1 Ce2 52.903(14) 2_554 .
Ni2 Ce1 Ce2 52.903(14) 2_554 .
Ru1 Ce1 Ce2 136.341(11) 2_554 .
Ni1 Ce1 Ce2 136.341(11) 2_554 .
Ru1 Ce1 Ce2 136.341(11) 2_564 .
Ni1 Ce1 Ce2 136.341(11) 2_564 .
Ru1 Ce1 Ce2 73.002(17) 6_656 .
Ni1 Ce1 Ce2 73.002(17) 6_656 .
Al2 Ce1 Ce2 143.22(4) 6_556 .
Al2 Ce1 Ce2 100.17(4) 2_554 .
Al2 Ce1 Ce2 100.17(4) 2_564 .
Al1 Ce1 Ce2 54.90(4) 5_666 .
Al1 Ce1 Ce2 54.90(4) 5_656 .
Al1 Ce1 Ce2 163.34(5) 1_554 .
Ru2 Ce1 Ce1 93.954(13) 2_564 5_665
Ni2 Ce1 Ce1 93.954(13) 2_564 5_665
Ru2 Ce1 Ce1 152.45(2) 2_554 5_665
Ni2 Ce1 Ce1 152.45(2) 2_554 5_665
Ru1 Ce1 Ce1 101.409(19) 2_554 5_665
Ni1 Ce1 Ce1 101.409(19) 2_554 5_665
Ru1 Ce1 Ce1 54.090(16) 2_564 5_665
Ni1 Ce1 Ce1 54.090(16) 2_564 5_665
Ru1 Ce1 Ce1 53.031(14) 6_656 5_665
Ni1 Ce1 Ce1 53.031(14) 6_656 5_665
Al2 Ce1 Ce1 98.97(4) 6_556 5_665
Al2 Ce1 Ce1 148.69(4) 2_554 5_665
Al2 Ce1 Ce1 96.06(3) 2_564 5_665
Al1 Ce1 Ce1 57.27(4) 5_666 5_665
Al1 Ce1 Ce1 100.41(4) 5_656 5_665
Al1 Ce1 Ce1 56.38(3) 1_554 5_665
Ce2 Ce1 Ce1 110.919(16) . 5_665
Ru2 Ce1 Ce1 152.45(2) 2_564 5_655
Ni2 Ce1 Ce1 152.45(2) 2_564 5_655
Ru2 Ce1 Ce1 93.954(13) 2_554 5_655
Ni2 Ce1 Ce1 93.954(13) 2_554 5_655
Ru1 Ce1 Ce1 54.090(16) 2_554 5_655
Ni1 Ce1 Ce1 54.090(16) 2_554 5_655
Ru1 Ce1 Ce1 101.409(19) 2_564 5_655
Ni1 Ce1 Ce1 101.409(19) 2_564 5_655
Ru1 Ce1 Ce1 53.031(14) 6_656 5_655
Ni1 Ce1 Ce1 53.031(14) 6_656 5_655
Al2 Ce1 Ce1 98.97(4) 6_556 5_655
Al2 Ce1 Ce1 96.06(3) 2_554 5_655
Al2 Ce1 Ce1 148.69(4) 2_564 5_655
Al1 Ce1 Ce1 100.41(4) 5_666 5_655
Al1 Ce1 Ce1 57.27(4) 5_656 5_655
Al1 Ce1 Ce1 56.38(3) 1_554 5_655
Ce2 Ce1 Ce1 110.919(16) . 5_655
Ce1 Ce1 Ce1 69.861(16) 5_665 5_655
Ru2 Ce1 Ce2 52.917(14) 2_564 6_556
Ni2 Ce1 Ce2 52.917(14) 2_564 6_556
Ru2 Ce1 Ce2 52.917(14) 2_554 6_556
Ni2 Ce1 Ce2 52.917(14) 2_554 6_556
Ru1 Ce1 Ce2 105.909(17) 2_554 6_556
Ni1 Ce1 Ce2 105.909(17) 2_554 6_556
Ru1 Ce1 Ce2 105.909(17) 2_564 6_556
Ni1 Ce1 Ce2 105.909(17) 2_564 6_556
Ru1 Ce1 Ce2 134.072(19) 6_656 6_556
Ni1 Ce1 Ce2 134.072(19) 6_656 6_556
Al2 Ce1 Ce2 82.15(4) 6_556 6_556
Al2 Ce1 Ce2 56.05(4) 2_554 6_556
Al2 Ce1 Ce2 56.05(4) 2_564 6_556
Al1 Ce1 Ce2 100.30(4) 5_666 6_556
Al1 Ce1 Ce2 100.30(4) 5_656 6_556
Al1 Ce1 Ce2 135.59(5) 1_554 6_556
Ce2 Ce1 Ce2 61.070(8) . 6_556
Ce1 Ce1 Ce2 144.949(8) 5_665 6_556
Ce1 Ce1 Ce2 144.949(8) 5_655 6_556
Ru2 Ce1 Ni1 77.461(18) 2_564 6_556
Ni2 Ce1 Ni1 77.461(18) 2_564 6_556
Ru2 Ce1 Ni1 77.460(18) 2_554 6_556
Ni2 Ce1 Ni1 77.460(18) 2_554 6_556
Ru1 Ce1 Ni1 76.075(18) 2_554 6_556
Ni1 Ce1 Ni1 76.075(18) 2_554 6_556
Ru1 Ce1 Ni1 76.075(18) 2_564 6_556
Ni1 Ce1 Ni1 76.075(18) 2_564 6_556
Ru1 Ce1 Ni1 175.46(3) 6_656 6_556
Ni1 Ce1 Ni1 175.46(3) 6_656 6_556
Al2 Ce1 Ni1 40.77(4) 6_556 6_556
Al2 Ce1 Ni1 40.85(3) 2_554 6_556
Al2 Ce1 Ni1 40.85(3) 2_564 6_556
Al1 Ce1 Ni1 129.34(4) 5_666 6_556
Al1 Ce1 Ni1 129.34(4) 5_656 6_556
Al1 Ce1 Ni1 94.21(5) 1_554 6_556
Ce2 Ce1 Ni1 102.455(16) . 6_556
Ce1 Ce1 Ni1 130.063(15) 5_665 6_556
Ce1 Ce1 Ni1 130.063(15) 5_655 6_556
Ce2 Ce1 Ni1 41.385(13) 6_556 6_556
Ru2 Ce1 Ce1 44.441(12) 2_564 1_565
Ni2 Ce1 Ce1 44.441(12) 2_564 1_565
Ru2 Ce1 Ce1 135.559(12) 2_554 1_565
Ni2 Ce1 Ce1 135.559(12) 2_554 1_565
Ru1 Ce1 Ce1 133.228(10) 2_554 1_565
Ni1 Ce1 Ce1 133.228(10) 2_554 1_565
Ru1 Ce1 Ce1 46.772(11) 2_564 1_565
Ni1 Ce1 Ce1 46.772(11) 2_564 1_565
Ru1 Ce1 Ce1 90.0 6_656 1_565
Ni1 Ce1 Ce1 90.0 6_656 1_565
Al2 Ce1 Ce1 90.0 6_556 1_565
Al2 Ce1 Ce1 130.84(3) 2_554 1_565
Al2 Ce1 Ce1 49.16(3) 2_564 1_565
Al1 Ce1 Ce1 50.96(3) 5_666 1_565
Al1 Ce1 Ce1 129.04(3) 5_656 1_565
Al1 Ce1 Ce1 90.0 1_554 1_565
Ce2 Ce1 Ce1 90.0 . 1_565
Ce1 Ce1 Ce1 55.069(8) 5_665 1_565
Ce1 Ce1 Ce1 124.931(8) 5_655 1_565
Ce2 Ce1 Ce1 90.0 6_556 1_565
Ni1 Ce1 Ce1 90.0 6_556 1_565
Ru2 Ce1 Ce1 135.559(12) 2_564 1_545
Ni2 Ce1 Ce1 135.559(12) 2_564 1_545
Ru2 Ce1 Ce1 44.441(12) 2_554 1_545
Ni2 Ce1 Ce1 44.441(12) 2_554 1_545
Ru1 Ce1 Ce1 46.772(10) 2_554 1_545
Ni1 Ce1 Ce1 46.772(10) 2_554 1_545
Ru1 Ce1 Ce1 133.228(11) 2_564 1_545
Ni1 Ce1 Ce1 133.228(11) 2_564 1_545
Ru1 Ce1 Ce1 90.0 6_656 1_545
Ni1 Ce1 Ce1 90.0 6_656 1_545
Al2 Ce1 Ce1 90.0 6_556 1_545
Al2 Ce1 Ce1 49.16(3) 2_554 1_545
Al2 Ce1 Ce1 130.84(3) 2_564 1_545
Al1 Ce1 Ce1 129.04(3) 5_666 1_545
Al1 Ce1 Ce1 50.96(3) 5_656 1_545
Al1 Ce1 Ce1 90.0 1_554 1_545
Ce2 Ce1 Ce1 90.0 . 1_545
Ce1 Ce1 Ce1 124.931(8) 5_665 1_545
Ce1 Ce1 Ce1 55.069(8) 5_655 1_545
Ce2 Ce1 Ce1 90.0 6_556 1_545
Ni1 Ce1 Ce1 90.0 6_556 1_545
Ce1 Ce1 Ce1 180.00(3) 1_565 1_545
Ni1 Ce2 Ru2 101.33(2) . 2_554
Ni1 Ce2 Ni2 101.33(2) . 2_554
Ru2 Ce2 Ni2 0.00(3) 2_554 2_554
Ni1 Ce2 Ru2 101.33(2) . 2_564
Ru2 Ce2 Ru2 89.24(2) 2_554 2_564
Ni2 Ce2 Ru2 89.24(2) 2_554 2_564
Ni1 Ce2 Ni2 101.33(2) . 2_564
Ru2 Ce2 Ni2 89.24(2) 2_554 2_564
Ni2 Ce2 Ni2 89.24(2) 2_554 2_564
Ru2 Ce2 Ni2 0.00(3) 2_564 2_564
Ni1 Ce2 Ru2 100.97(2) . 5_666
Ru2 Ce2 Ru2 157.67(2) 2_554 5_666
Ni2 Ce2 Ru2 157.67(2) 2_554 5_666
Ru2 Ce2 Ru2 87.335(11) 2_564 5_666
Ni2 Ce2 Ru2 87.335(11) 2_564 5_666
Ni1 Ce2 Ni2 100.97(2) . 5_666
Ru2 Ce2 Ni2 157.67(2) 2_554 5_666
Ni2 Ce2 Ni2 157.67(2) 2_554 5_666
Ru2 Ce2 Ni2 87.335(11) 2_564 5_666
Ni2 Ce2 Ni2 87.335(11) 2_564 5_666
Ru2 Ce2 Ni2 0.0 5_666 5_666
Ni1 Ce2 Ru2 100.97(2) . 5_656
Ru2 Ce2 Ru2 87.335(11) 2_554 5_656
Ni2 Ce2 Ru2 87.335(11) 2_554 5_656
Ru2 Ce2 Ru2 157.67(2) 2_564 5_656
Ni2 Ce2 Ru2 157.67(2) 2_564 5_656
Ru2 Ce2 Ru2 87.51(2) 5_666 5_656
Ni2 Ce2 Ru2 87.51(2) 5_666 5_656
Ni1 Ce2 Ni2 100.97(2) . 5_656
Ru2 Ce2 Ni2 87.335(11) 2_554 5_656
Ni2 Ce2 Ni2 87.335(11) 2_554 5_656
Ru2 Ce2 Ni2 157.67(2) 2_564 5_656
Ni2 Ce2 Ni2 157.67(2) 2_564 5_656
Ru2 Ce2 Ni2 87.51(2) 5_666 5_656
Ni2 Ce2 Ni2 87.51(2) 5_666 5_656
Ru2 Ce2 Ni2 0.00(3) 5_656 5_656
Ni1 Ce2 Al1 139.28(3) . 5_656
Ru2 Ce2 Al1 53.25(4) 2_554 5_656
Ni2 Ce2 Al1 53.25(4) 2_554 5_656
Ru2 Ce2 Al1 108.54(4) 2_564 5_656
Ni2 Ce2 Al1 108.54(4) 2_564 5_656
Ru2 Ce2 Al1 107.33(4) 5_666 5_656
Ni2 Ce2 Al1 107.33(4) 5_666 5_656
Ru2 Ce2 Al1 52.82(4) 5_656 5_656
Ni2 Ce2 Al1 52.82(4) 5_656 5_656
Ni1 Ce2 Al1 139.28(3) . 5_666
Ru2 Ce2 Al1 108.54(4) 2_554 5_666
Ni2 Ce2 Al1 108.54(4) 2_554 5_666
Ru2 Ce2 Al1 53.25(4) 2_564 5_666
Ni2 Ce2 Al1 53.25(4) 2_564 5_666
Ru2 Ce2 Al1 52.82(4) 5_666 5_666
Ni2 Ce2 Al1 52.82(4) 5_666 5_666
Ru2 Ce2 Al1 107.33(4) 5_656 5_666
Ni2 Ce2 Al1 107.33(4) 5_656 5_666
Al1 Ce2 Al1 81.43(6) 5_656 5_666
Ni1 Ce2 Al2 51.67(4) . 5_666
Ru2 Ce2 Al2 151.82(4) 2_554 5_666
Ni2 Ce2 Al2 151.82(4) 2_554 5_666
Ru2 Ce2 Al2 88.91(3) 2_564 5_666
Ni2 Ce2 Al2 88.91(3) 2_564 5_666
Ru2 Ce2 Al2 50.19(4) 5_666 5_666
Ni2 Ce2 Al2 50.19(4) 5_666 5_666
Ru2 Ce2 Al2 104.26(4) 5_656 5_666
Ni2 Ce2 Al2 104.26(4) 5_656 5_666
Al1 Ce2 Al2 151.92(6) 5_656 5_666
Al1 Ce2 Al2 92.64(4) 5_666 5_666
Ni1 Ce2 Al2 51.67(4) . 5_656
Ru2 Ce2 Al2 88.91(3) 2_554 5_656
Ni2 Ce2 Al2 88.91(3) 2_554 5_656
Ru2 Ce2 Al2 151.82(4) 2_564 5_656
Ni2 Ce2 Al2 151.82(4) 2_564 5_656
Ru2 Ce2 Al2 104.26(4) 5_666 5_656
Ni2 Ce2 Al2 104.26(4) 5_666 5_656
Ru2 Ce2 Al2 50.19(4) 5_656 5_656
Ni2 Ce2 Al2 50.19(4) 5_656 5_656
Al1 Ce2 Al2 92.64(4) 5_656 5_656
Al1 Ce2 Al2 151.92(6) 5_666 5_656
Al2 Ce2 Al2 79.73(5) 5_666 5_656
Ni1 Ce2 Al1 50.11(4) . 2_554
Ru2 Ce2 Al1 51.98(4) 2_554 2_554
Ni2 Ce2 Al1 51.98(4) 2_554 2_554
Ru2 Ce2 Al1 105.62(4) 2_564 2_554
Ni2 Ce2 Al1 105.62(4) 2_564 2_554
Ru2 Ce2 Al1 149.64(4) 5_666 2_554
Ni2 Ce2 Al1 149.64(4) 5_666 2_554
Ru2 Ce2 Al1 89.50(3) 5_656 2_554
Ni2 Ce2 Al1 89.50(3) 5_656 2_554
Al1 Ce2 Al1 94.63(4) 5_656 2_554
Al1 Ce2 Al1 154.52(6) 5_666 2_554
Al2 Ce2 Al1 101.77(5) 5_666 2_554
Al2 Ce2 Al1 52.86(6) 5_656 2_554
Ni1 Ce2 Al1 50.11(4) . 2_564
Ru2 Ce2 Al1 105.62(4) 2_554 2_564
Ni2 Ce2 Al1 105.62(4) 2_554 2_564
Ru2 Ce2 Al1 51.98(4) 2_564 2_564
Ni2 Ce2 Al1 51.98(4) 2_564 2_564
Ru2 Ce2 Al1 89.50(3) 5_666 2_564
Ni2 Ce2 Al1 89.50(3) 5_666 2_564
Ru2 Ce2 Al1 149.64(4) 5_656 2_564
Ni2 Ce2 Al1 149.64(4) 5_656 2_564
Al1 Ce2 Al1 154.52(6) 5_656 2_564
Al1 Ce2 Al1 94.63(4) 5_666 2_564
Al2 Ce2 Al1 52.86(6) 5_666 2_564
Al2 Ce2 Al1 101.77(5) 5_656 2_564
Al1 Ce2 Al1 78.12(5) 2_554 2_564
Ni1 Ce2 Ce1 135.46(2) . .
Ru2 Ce2 Ce1 51.690(13) 2_554 .
Ni2 Ce2 Ce1 51.690(13) 2_554 .
Ru2 Ce2 Ce1 51.690(13) 2_564 .
Ni2 Ce2 Ce1 51.690(13) 2_564 .
Ru2 Ce2 Ce1 110.671(17) 5_666 .
Ni2 Ce2 Ce1 110.671(17) 5_666 .
Ru2 Ce2 Ce1 110.671(17) 5_656 .
Ni2 Ce2 Ce1 110.671(17) 5_656 .
Al1 Ce2 Ce1 57.92(4) 5_656 .
Al1 Ce2 Ce1 57.92(4) 5_666 .
Al2 Ce2 Ce1 139.40(3) 5_666 .
Al2 Ce2 Ce1 139.40(3) 5_656 .
Al1 Ce2 Ce1 98.64(4) 2_554 .
Al1 Ce2 Ce1 98.64(4) 2_564 .
Ni1 Ce2 Ce1 76.773(19) . 6_656
Ru2 Ce2 Ce1 135.312(11) 2_554 6_656
Ni2 Ce2 Ce1 135.312(11) 2_554 6_656
Ru2 Ce2 Ce1 135.312(11) 2_564 6_656
Ni2 Ce2 Ce1 135.312(11) 2_564 6_656
Ru2 Ce2 Ce1 50.601(14) 5_666 6_656
Ni2 Ce2 Ce1 50.601(14) 5_666 6_656
Ru2 Ce2 Ce1 50.601(14) 5_656 6_656
Ni2 Ce2 Ce1 50.601(14) 5_656 6_656
Al1 Ce2 Ce1 99.26(4) 5_656 6_656
Al1 Ce2 Ce1 99.26(4) 5_666 6_656
Al2 Ce2 Ce1 54.40(4) 5_666 6_656
Al2 Ce2 Ce1 54.40(4) 5_656 6_656
Al1 Ce2 Ce1 106.22(4) 2_554 6_656
Al1 Ce2 Ce1 106.22(4) 2_564 6_656
Ce1 Ce2 Ce1 147.765(18) . 6_656
Ni1 Ce2 Ce2 75.026(19) . 6_556
Ru2 Ce2 Ce2 52.402(15) 2_554 6_556
Ni2 Ce2 Ce2 52.402(15) 2_554 6_556
Ru2 Ce2 Ce2 52.402(15) 2_564 6_556
Ni2 Ce2 Ce2 52.402(15) 2_564 6_556
Ru2 Ce2 Ce2 136.243(12) 5_666 6_556
Ni2 Ce2 Ce2 136.243(12) 5_666 6_556
Ru2 Ce2 Ce2 136.243(12) 5_656 6_556
Ni2 Ce2 Ce2 136.243(12) 5_656 6_556
Al1 Ce2 Ce2 102.02(5) 5_656 6_556
Al1 Ce2 Ce2 102.02(5) 5_666 6_556
Al2 Ce2 Ce2 106.06(4) 5_666 6_556
Al2 Ce2 Ce2 106.06(4) 5_656 6_556
Al1 Ce2 Ce2 53.95(4) 2_554 6_556
Al1 Ce2 Ce2 53.95(4) 2_564 6_556
Ce1 Ce2 Ce2 60.436(14) . 6_556
Ce1 Ce2 Ce2 151.798(18) 6_656 6_556
Ni1 Ce2 Ce2 135.27(2) . 6_656
Ru2 Ce2 Ce2 109.99(2) 2_554 6_656
Ni2 Ce2 Ce2 109.99(2) 2_554 6_656
Ru2 Ce2 Ce2 109.99(2) 2_564 6_656
Ni2 Ce2 Ce2 109.99(2) 2_564 6_656
Ru2 Ce2 Ce2 51.272(13) 5_666 6_656
Ni2 Ce2 Ce2 51.272(13) 5_666 6_656
Ru2 Ce2 Ce2 51.272(13) 5_656 6_656
Ni2 Ce2 Ce2 51.272(13) 5_656 6_656
Al1 Ce2 Ce2 56.81(4) 5_656 6_656
Al1 Ce2 Ce2 56.81(4) 5_666 6_656
Al2 Ce2 Ce2 97.03(4) 5_666 6_656
Al2 Ce2 Ce2 97.03(4) 5_656 6_656
Al1 Ce2 Ce2 139.79(3) 2_554 6_656
Al1 Ce2 Ce2 139.79(3) 2_564 6_656
Ce1 Ce2 Ce2 89.272(17) . 6_656
Ce1 Ce2 Ce2 58.493(11) 6_656 6_656
Ce2 Ce2 Ce2 149.71(2) 6_556 6_656
Ni1 Ce2 Ni1 176.99(3) . 6_656
Ru2 Ce2 Ni1 80.776(18) 2_554 6_656
Ni2 Ce2 Ni1 80.776(18) 2_554 6_656
Ru2 Ce2 Ni1 80.776(18) 2_564 6_656
Ni2 Ce2 Ni1 80.776(18) 2_564 6_656
Ru2 Ce2 Ni1 76.896(17) 5_666 6_656
Ni2 Ce2 Ni1 76.896(17) 5_666 6_656
Ru2 Ce2 Ni1 76.896(17) 5_656 6_656
Ni2 Ce2 Ni1 76.896(17) 5_656 6_656
Al1 Ce2 Ni1 40.75(3) 5_656 6_656
Al1 Ce2 Ni1 40.75(3) 5_666 6_656
Al2 Ce2 Ni1 126.55(4) 5_666 6_656
Al2 Ce2 Ni1 126.55(4) 5_656 6_656
Al1 Ce2 Ni1 131.57(3) 2_554 6_656
Al1 Ce2 Ni1 131.57(3) 2_564 6_656
Ce1 Ce2 Ni1 47.551(15) . 6_656
Ce1 Ce2 Ni1 100.214(17) 6_656 6_656
Ce2 Ce2 Ni1 107.99(2) 6_556 6_656
Ce2 Ce2 Ni1 41.721(15) 6_656 6_656
Ni1 Ce2 Ce2 90.0 . 1_565
Ru2 Ce2 Ce2 134.619(11) 2_554 1_565
Ni2 Ce2 Ce2 134.619(11) 2_554 1_565
Ru2 Ce2 Ce2 45.381(11) 2_564 1_565
Ni2 Ce2 Ce2 45.381(11) 2_564 1_565
Ru2 Ce2 Ce2 46.244(12) 5_666 1_565
Ni2 Ce2 Ce2 46.244(12) 5_666 1_565
Ru2 Ce2 Ce2 133.755(12) 5_656 1_565
Ni2 Ce2 Ce2 133.755(12) 5_656 1_565
Al1 Ce2 Ce2 130.71(3) 5_656 1_565
Al1 Ce2 Ce2 49.29(3) 5_666 1_565
Al2 Ce2 Ce2 50.13(3) 5_666 1_565
Al2 Ce2 Ce2 129.87(3) 5_656 1_565
Al1 Ce2 Ce2 129.06(3) 2_554 1_565
Al1 Ce2 Ce2 50.94(3) 2_564 1_565
Ce1 Ce2 Ce2 90.0 . 1_565
Ce1 Ce2 Ce2 90.0 6_656 1_565
Ce2 Ce2 Ce2 90.0 6_556 1_565
Ce2 Ce2 Ce2 90.0 6_656 1_565
Ni1 Ce2 Ce2 90.0 6_656 1_565
Ni1 Ce2 Ce2 90.0 . 1_545
Ru2 Ce2 Ce2 45.381(11) 2_554 1_545
Ni2 Ce2 Ce2 45.381(11) 2_554 1_545
Ru2 Ce2 Ce2 134.619(11) 2_564 1_545
Ni2 Ce2 Ce2 134.619(11) 2_564 1_545
Ru2 Ce2 Ce2 133.755(12) 5_666 1_545
Ni2 Ce2 Ce2 133.755(12) 5_666 1_545
Ru2 Ce2 Ce2 46.244(12) 5_656 1_545
Ni2 Ce2 Ce2 46.244(12) 5_656 1_545
Al1 Ce2 Ce2 49.29(3) 5_656 1_545
Al1 Ce2 Ce2 130.71(3) 5_666 1_545
Al2 Ce2 Ce2 129.87(3) 5_666 1_545
Al2 Ce2 Ce2 50.13(3) 5_656 1_545
Al1 Ce2 Ce2 50.94(3) 2_554 1_545
Al1 Ce2 Ce2 129.06(3) 2_564 1_545
Ce1 Ce2 Ce2 90.0 . 1_545
Ce1 Ce2 Ce2 90.0 6_656 1_545
Ce2 Ce2 Ce2 90.0 6_556 1_545
Ce2 Ce2 Ce2 90.0 6_656 1_545
Ni1 Ce2 Ce2 90.0 6_656 1_545
Ce2 Ce2 Ce2 180.00(2) 1_565 1_545
Al1 Ni1 Al1 105.67(9) 2_554 2_564
Al1 Ni1 Al2 127.16(4) 2_554 .
Al1 Ni1 Al2 127.16(4) 2_564 .
Al1 Ni1 Al2 149.86(8) 2_554 5_666
Al1 Ni1 Al2 67.28(6) 2_564 5_666
Al2 Ni1 Al2 66.10(6) . 5_666
Al1 Ni1 Al2 67.28(6) 2_554 5_656
Al1 Ni1 Al2 149.86(8) 2_564 5_656
Al2 Ni1 Al2 66.10(6) . 5_656
Al2 Ni1 Al2 103.44(8) 5_666 5_656
Al1 Ni1 Ce2 75.99(5) 2_554 .
Al1 Ni1 Ce2 75.99(5) 2_564 .
Al2 Ni1 Ce2 112.52(6) . .
Al2 Ni1 Ce2 73.87(5) 5_666 .
Al2 Ni1 Ce2 73.87(5) 5_656 .
Al1 Ni1 Ce1 141.47(6) 2_554 2_565
Al1 Ni1 Ce1 71.98(5) 2_564 2_565
Al2 Ni1 Ce1 67.70(4) . 2_565
Al2 Ni1 Ce1 66.43(5) 5_666 2_565
Al2 Ni1 Ce1 132.49(5) 5_656 2_565
Ce2 Ni1 Ce1 136.047(12) . 2_565
Al1 Ni1 Ce1 71.98(5) 2_554 2
Al1 Ni1 Ce1 141.47(6) 2_564 2
Al2 Ni1 Ce1 67.70(4) . 2
Al2 Ni1 Ce1 132.49(5) 5_666 2
Al2 Ni1 Ce1 66.43(5) 5_656 2
Ce2 Ni1 Ce1 136.047(12) . 2
Ce1 Ni1 Ce1 86.46(2) 2_565 2
Al1 Ni1 Ce1 70.43(5) 2_554 6_556
Al1 Ni1 Ce1 70.43(5) 2_564 6_556
Al2 Ni1 Ce1 124.78(6) . 6_556
Al2 Ni1 Ce1 128.03(4) 5_666 6_556
Al2 Ni1 Ce1 128.03(4) 5_656 6_556
Ce2 Ni1 Ce1 122.70(3) . 6_556
Ce1 Ni1 Ce1 72.880(18) 2_565 6_556
Ce1 Ni1 Ce1 72.880(18) 2 6_556
Al1 Ni1 Ce2 52.90(4) 2_554 6_556
Al1 Ni1 Ce2 52.90(4) 2_564 6_556
Al2 Ni1 Ce2 175.77(6) . 6_556
Al2 Ni1 Ce2 111.68(5) 5_666 6_556
Al2 Ni1 Ce2 111.68(5) 5_656 6_556
Ce2 Ni1 Ce2 63.254(14) . 6_556
Ce1 Ni1 Ce2 115.109(19) 2_565 6_556
Ce1 Ni1 Ce2 115.108(19) 2 6_556
Ce1 Ni1 Ce2 59.447(15) 6_556 6_556
Al1 Ni1 Ni2 117.73(5) 2_554 .
Al1 Ni1 Ni2 117.73(5) 2_564 .
Al2 Ni1 Ni2 40.72(5) . .
Al2 Ni1 Ni2 89.93(5) 5_666 .
Al2 Ni1 Ni2 89.93(5) 5_656 .
Ce2 Ni1 Ni2 153.24(3) . .
Ce1 Ni1 Ni2 46.099(12) 2_565 .
Ce1 Ni1 Ni2 46.099(11) 2 .
Ce1 Ni1 Ni2 84.06(2) 6_556 .
Ce2 Ni1 Ni2 143.50(2) 6_556 .
Al1 Ni1 Ce1 111.95(5) 2_554 6_656
Al1 Ni1 Ce1 111.95(5) 2_564 6_656
Al2 Ni1 Ce1 50.68(5) . 6_656
Al2 Ni1 Ce1 51.73(4) 5_666 6_656
Al2 Ni1 Ce1 51.73(4) 5_656 6_656
Ce2 Ni1 Ce1 61.842(18) . 6_656
Ce1 Ni1 Ce1 103.925(18) 2_565 6_656
Ce1 Ni1 Ce1 103.925(18) 2 6_656
Ce1 Ni1 Ce1 175.46(3) 6_556 6_656
Ce2 Ni1 Ce1 125.10(2) 6_556 6_656
Ni2 Ni1 Ce1 91.400(19) . 6_656
Al1 Ni1 Ni1 142.84(4) 2_554 1_565
Al1 Ni1 Ni1 37.16(4) 2_564 1_565
Al2 Ni1 Ni1 90.0 . 1_565
Al2 Ni1 Ni1 38.28(4) 5_666 1_565
Al2 Ni1 Ni1 141.72(4) 5_656 1_565
Ce2 Ni1 Ni1 90.0 . 1_565
Ce1 Ni1 Ni1 46.772(11) 2_565 1_565
Ce1 Ni1 Ni1 133.229(10) 2 1_565
Ce1 Ni1 Ni1 90.0 6_556 1_565
Ce2 Ni1 Ni1 90.0 6_556 1_565
Ni2 Ni1 Ni1 90.0 . 1_565
Ce1 Ni1 Ni1 90.0 6_656 1_565
Al1 Ni1 Ni1 37.16(4) 2_554 1_545
Al1 Ni1 Ni1 142.84(4) 2_564 1_545
Al2 Ni1 Ni1 90.0 . 1_545
Al2 Ni1 Ni1 141.72(4) 5_666 1_545
Al2 Ni1 Ni1 38.28(4) 5_656 1_545
Ce2 Ni1 Ni1 90.0 . 1_545
Ce1 Ni1 Ni1 133.229(11) 2_565 1_545
Ce1 Ni1 Ni1 46.772(11) 2 1_545
Ce1 Ni1 Ni1 90.0 6_556 1_545
Ce2 Ni1 Ni1 90.0 6_556 1_545
Ni2 Ni1 Ni1 90.0 . 1_545
Ce1 Ni1 Ni1 90.0 6_656 1_545
Ni1 Ni1 Ni1 180.0 1_565 1_545
Al1 Ni1 Ni2 35.77(5) 2_554 2_554
Al1 Ni1 Ni2 86.50(5) 2_564 2_554
Al2 Ni1 Ni2 135.42(4) . 2_554
Al2 Ni1 Ni2 114.46(5) 5_666 2_554
Al2 Ni1 Ni2 71.03(5) 5_656 2_554
Ce2 Ni1 Ni2 41.081(13) . 2_554
Ce1 Ni1 Ni2 156.43(2) 2_565 2_554
Ce1 Ni1 Ni2 105.769(10) 2 2_554
Ce1 Ni1 Ni2 91.226(19) 6_556 2_554
Ce2 Ni1 Ni2 41.524(11) 6_556 2_554
Ni2 Ni1 Ni2 151.581(7) . 2_554
Ce1 Ni1 Ni2 92.781(18) 6_656 2_554
Ni1 Ni1 Ni2 118.082(6) 1_565 2_554
Ni1 Ni1 Ni2 61.918(6) 1_545 2_554
Al2 Ni2 Al1 118.25(8) . .
Al2 Ni2 Al1 122.31(7) . 6_557
Al1 Ni2 Al1 119.44(7) . 6_557
Al2 Ni2 Ce1 69.43(4) . 2
Al1 Ni2 Ce1 134.411(12) . 2
Al1 Ni2 Ce1 71.09(4) 6_557 2
Al2 Ni2 Ce1 69.43(4) . 2_565
Al1 Ni2 Ce1 134.411(12) . 2_565
Al1 Ni2 Ce1 71.09(4) 6_557 2_565
Ce1 Ni2 Ce1 91.12(2) 2 2_565
Al2 Ni2 Ce2 135.380(11) . 2_565
Al1 Ni2 Ce2 70.36(4) . 2_565
Al1 Ni2 Ce2 67.59(3) 6_557 2_565
Ce1 Ni2 Ce2 138.68(3) 2 2_565
Ce1 Ni2 Ce2 75.408(13) 2_565 2_565
Al2 Ni2 Ce2 135.380(11) . 2
Al1 Ni2 Ce2 70.36(4) . 2
Al1 Ni2 Ce2 67.59(3) 6_557 2
Ce1 Ni2 Ce2 75.408(13) 2 2
Ce1 Ni2 Ce2 138.68(3) 2_565 2
Ce2 Ni2 Ce2 89.24(2) 2_565 2
Al2 Ni2 Ce2 69.54(4) . 5_666
Al1 Ni2 Ce2 66.96(4) . 5_666
Al1 Ni2 Ce2 136.142(12) 6_557 5_666
Ce1 Ni2 Ce2 138.92(3) 2 5_666
Ce1 Ni2 Ce2 76.481(13) 2_565 5_666
Ce2 Ni2 Ce2 76.326(9) 2_565 5_666
Ce2 Ni2 Ce2 137.32(3) 2 5_666
Al2 Ni2 Ce2 69.54(4) . 5_656
Al1 Ni2 Ce2 66.96(4) . 5_656
Al1 Ni2 Ce2 136.142(12) 6_557 5_656
Ce1 Ni2 Ce2 76.481(13) 2 5_656
Ce1 Ni2 Ce2 138.92(3) 2_565 5_656
Ce2 Ni2 Ce2 137.32(3) 2_565 5_656
Ce2 Ni2 Ce2 76.326(9) 2 5_656
Ce2 Ni2 Ce2 87.51(2) 5_666 5_656
Al2 Ni2 Ni1 40.42(5) . .
Al1 Ni2 Ni1 158.67(6) . .
Al1 Ni2 Ni1 81.89(5) 6_557 .
Ce1 Ni2 Ni1 48.687(13) 2 .
Ce1 Ni2 Ni1 48.687(13) 2_565 .
Ce2 Ni2 Ni1 122.774(18) 2_565 .
Ce2 Ni2 Ni1 122.774(18) 2 .
Ce2 Ni2 Ni1 98.262(19) 5_666 .
Ce2 Ni2 Ni1 98.262(19) 5_656 .
Al2 Ni2 Ni2 76.47(5) . 6_657
Al1 Ni2 Ni2 41.78(6) . 6_657
Al1 Ni2 Ni2 161.22(5) 6_557 6_657
Ce1 Ni2 Ni2 120.440(17) 2 6_657
Ce1 Ni2 Ni2 120.440(17) 2_565 6_657
Ce2 Ni2 Ni2 99.64(3) 2_565 6_657
Ce2 Ni2 Ni2 99.64(3) 2 6_657
Ce2 Ni2 Ni2 45.867(10) 5_666 6_657
Ce2 Ni2 Ni2 45.867(10) 5_656 6_657
Ni1 Ni2 Ni2 116.89(2) . 6_657
Al2 Ni2 Ni2 164.03(6) . 6_557
Al1 Ni2 Ni2 77.71(6) . 6_557
Al1 Ni2 Ni2 41.73(5) 6_557 6_557
Ce1 Ni2 Ni2 99.857(17) 2 6_557
Ce1 Ni2 Ni2 99.857(17) 2_565 6_557
Ce2 Ni2 Ni2 46.798(14) 2_565 6_557
Ce2 Ni2 Ni2 46.798(14) 2 6_557
Ce2 Ni2 Ni2 120.66(2) 5_666 6_557
Ce2 Ni2 Ni2 120.66(2) 5_656 6_557
Ni1 Ni2 Ni2 123.61(2) . 6_557
Ni2 Ni2 Ni2 119.50(3) 6_657 6_557
Al2 Ni2 Ni2 90.0 . 1_565
Al1 Ni2 Ni2 90.0 . 1_565
Al1 Ni2 Ni2 90.0 6_557 1_565
Ce1 Ni2 Ni2 135.558(12) 2 1_565
Ce1 Ni2 Ni2 44.440(12) 2_565 1_565
Ce2 Ni2 Ni2 45.381(11) 2_565 1_565
Ce2 Ni2 Ni2 134.620(11) 2 1_565
Ce2 Ni2 Ni2 46.245(12) 5_666 1_565
Ce2 Ni2 Ni2 133.756(11) 5_656 1_565
Ni1 Ni2 Ni2 90.0 . 1_565
Ni2 Ni2 Ni2 90.0 6_657 1_565
Ni2 Ni2 Ni2 90.0 6_557 1_565
Al2 Ni2 Ni2 90.0 . 1_545
Al1 Ni2 Ni2 90.0 . 1_545
Al1 Ni2 Ni2 90.0 6_557 1_545
Ce1 Ni2 Ni2 44.440(11) 2 1_545
Ce1 Ni2 Ni2 135.558(12) 2_565 1_545
Ce2 Ni2 Ni2 134.620(11) 2_565 1_545
Ce2 Ni2 Ni2 45.381(11) 2 1_545
Ce2 Ni2 Ni2 133.756(12) 5_666 1_545
Ce2 Ni2 Ni2 46.245(12) 5_656 1_545
Ni1 Ni2 Ni2 90.0 . 1_545
Ni2 Ni2 Ni2 90.0 6_657 1_545
Ni2 Ni2 Ni2 90.0 6_557 1_545
Ni2 Ni2 Ni2 180.00(4) 1_565 1_545
Al2 Ni2 Ni1 130.51(4) . 2_565
Al1 Ni2 Ni1 33.55(3) . 2_565
Al1 Ni2 Ni1 99.06(5) 6_557 2_565
Ce1 Ni2 Ni1 157.81(2) 2 2_565
Ce1 Ni2 Ni1 104.699(11) 2_565 2_565
Ce2 Ni2 Ni1 37.586(14) 2_565 2_565
Ce2 Ni2 Ni1 82.464(18) 2 2_565
Ce2 Ni2 Ni1 61.580(15) 5_666 2_565
Ce2 Ni2 Ni1 100.09(2) 5_656 2_565
Ni1 Ni2 Ni1 151.840(6) . 2_565
Ni2 Ni2 Ni1 64.62(2) 6_657 2_565
Ni2 Ni2 Ni1 62.60(2) 6_557 2_565
Ni2 Ni2 Ni1 61.918(6) 1_565 2_565
Ni2 Ni2 Ni1 118.083(6) 1_545 2_565
Ru1 Al1 Ni1 0.00(4) 2_565 2_565
Ru1 Al1 Ru1 105.67(9) 2_565 2
Ni1 Al1 Ru1 105.67(9) 2_565 2
Ru1 Al1 Ni1 105.67(9) 2_565 2
Ni1 Al1 Ni1 105.67(9) 2_565 2
Ru1 Al1 Ni1 0.00(3) 2 2
Ru1 Al1 Ni2 110.68(6) 2_565 .
Ni1 Al1 Ni2 110.68(6) 2_565 .
Ru1 Al1 Ni2 110.68(6) 2 .
Ni1 Al1 Ni2 110.68(6) 2 .
Ru1 Al1 Ru2 116.55(6) 2_565 6_657
Ni1 Al1 Ru2 116.55(6) 2_565 6_657
Ru1 Al1 Ru2 116.55(6) 2 6_657
Ni1 Al1 Ru2 116.55(6) 2 6_657
Ni2 Al1 Ru2 96.49(7) . 6_657
Ru1 Al1 Ni2 116.55(6) 2_565 6_657
Ni1 Al1 Ni2 116.55(6) 2_565 6_657
Ru1 Al1 Ni2 116.55(6) 2 6_657
Ni1 Al1 Ni2 116.55(6) 2 6_657
Ni2 Al1 Ni2 96.49(7) . 6_657
Ru2 Al1 Ni2 0.00(3) 6_657 6_657
Ru1 Al1 Al2 57.01(5) 2_565 6_557
Ni1 Al1 Al2 57.01(5) 2_565 6_557
Ru1 Al1 Al2 57.01(5) 2 6_557
Ni1 Al1 Al2 57.01(5) 2 6_557
Ni2 Al1 Al2 100.10(9) . 6_557
Ru2 Al1 Al2 163.41(10) 6_657 6_557
Ni2 Al1 Al2 163.41(10) 6_657 6_557
Ru1 Al1 Ce2 167.38(7) 2_565 5_656
Ni1 Al1 Ce2 167.38(7) 2_565 5_656
Ru1 Al1 Ce2 86.34(2) 2 5_656
Ni1 Al1 Ce2 86.34(2) 2 5_656
Ni2 Al1 Ce2 60.22(4) . 5_656
Ru2 Al1 Ce2 59.15(4) 6_657 5_656
Ni2 Al1 Ce2 59.15(4) 6_657 5_656
Al2 Al1 Ce2 130.60(6) 6_557 5_656
Ru1 Al1 Ce2 86.34(2) 2_565 5_666
Ni1 Al1 Ce2 86.34(2) 2_565 5_666
Ru1 Al1 Ce2 167.38(7) 2 5_666
Ni1 Al1 Ce2 167.38(7) 2 5_666
Ni2 Al1 Ce2 60.22(4) . 5_666
Ru2 Al1 Ce2 59.15(4) 6_657 5_666
Ni2 Al1 Ce2 59.15(4) 6_657 5_666
Al2 Al1 Ce2 130.60(6) 6_557 5_666
Ce2 Al1 Ce2 81.42(6) 5_656 5_666
Ru1 Al1 Ce2 114.53(8) 2_565 2
Ni1 Al1 Ce2 114.53(8) 2_565 2
Ru1 Al1 Ce2 53.90(3) 2 2
Ni1 Al1 Ce2 53.90(3) 2 2
Ni2 Al1 Ce2 57.67(4) . 2
Ru2 Al1 Ce2 128.30(5) 6_657 2
Ni2 Al1 Ce2 128.30(5) 6_657 2
Al2 Al1 Ce2 62.59(5) 6_557 2
Ce2 Al1 Ce2 69.25(3) 5_656 2
Ce2 Al1 Ce2 117.88(7) 5_666 2
Ni1 Al2 Ru1 113.90(6) . 5_666
Ni1 Al2 Ni1 113.90(6) . 5_666
Ru1 Al2 Ni1 0.00(4) 5_666 5_666
Ni1 Al2 Ru1 113.90(6) . 5_656
Ru1 Al2 Ru1 103.43(8) 5_666 5_656
Ni1 Al2 Ru1 103.43(8) 5_666 5_656
Ni1 Al2 Ni1 113.90(6) . 5_656
Ru1 Al2 Ni1 103.43(8) 5_666 5_656
Ni1 Al2 Ni1 103.43(8) 5_666 5_656
Ru1 Al2 Ni1 0.00(4) 5_656 5_656
Ni1 Al2 Ni2 98.86(8) . .
Ru1 Al2 Ni2 113.62(6) 5_666 .
Ni1 Al2 Ni2 113.62(6) 5_666 .
Ru1 Al2 Ni2 113.62(6) 5_656 .
Ni1 Al2 Ni2 113.62(6) 5_656 .
Ni1 Al2 Al2 57.05(8) . 5_656
Ru1 Al2 Al2 125.75(12) 5_666 5_656
Ni1 Al2 Al2 125.75(12) 5_666 5_656
Ru1 Al2 Al2 56.85(5) 5_656 5_656
Ni1 Al2 Al2 56.85(5) 5_656 5_656
Ni2 Al2 Al2 120.59(10) . 5_656
Ni1 Al2 Al2 57.05(8) . 5_666
Ru1 Al2 Al2 56.85(5) 5_666 5_666
Ni1 Al2 Al2 56.85(5) 5_666 5_666
Ru1 Al2 Al2 125.75(12) 5_656 5_666
Ni1 Al2 Al2 125.75(12) 5_656 5_666
Ni2 Al2 Al2 120.59(10) . 5_666
Al2 Al2 Al2 92.19(13) 5_656 5_666
Ni1 Al2 Al1 155.43(10) . 6_657
Ru1 Al2 Al1 55.71(5) 5_666 6_657
Ni1 Al2 Al1 55.71(5) 5_666 6_657
Ru1 Al2 Al1 55.71(5) 5_656 6_657
Ni1 Al2 Al1 55.71(5) 5_656 6_657
Ni2 Al2 Al1 105.71(9) . 6_657
Al2 Al2 Al1 108.41(11) 5_656 6_657
Al2 Al2 Al1 108.41(11) 5_666 6_657
Ni1 Al2 Ce1 88.56(6) . 6_656
Ru1 Al2 Ce1 62.72(5) 5_666 6_656
Ni1 Al2 Ce1 62.72(5) 5_666 6_656
Ru1 Al2 Ce1 62.72(5) 5_656 6_656
Ni1 Al2 Ce1 62.72(5) 5_656 6_656
Ni2 Al2 Ce1 172.59(9) . 6_656
Al2 Al2 Ce1 63.66(8) 5_656 6_656
Al2 Al2 Ce1 63.66(8) 5_666 6_656
Al1 Al2 Ce1 66.87(7) 6_657 6_656

loop_
_geom_bond_atom_site_label_1
_geom_bond_atom_site_label_2
_geom_bond_distance
_geom_bond_site_symmetry_2
Ce1 Ru2 2.8981(6) 2_564
Ce1 Ni2 2.8981(6) 2_564
Ce1 Ru2 2.8981(6) 2_554
Ce1 Ni2 2.8981(6) 2_554
Ce1 Ru1 3.0211(6) 2_554
Ce1 Ni1 3.0211(6) 2_554
Ce1 Ru1 3.0211(6) 2_564
Ce1 Ni1 3.0211(6) 2_564
Ce1 Ru1 3.0626(9) 6_656
Ce1 Ni1 3.0626(9) 6_656
Ce1 Al2 3.116(2) 6_556
Ce1 Al2 3.1644(18) 2_554
Ce1 Al2 3.1644(18) 2_564
Ce1 Al1 3.2854(19) 5_666
Ce1 Al1 3.2854(19) 5_656
Ce1 Al1 3.319(2) 1_554
Ce1 Ce2 3.5743(6) .
Ce1 Ce1 3.6138(7) 5_665
Ce1 Ce1 3.6138(7) 5_655
Ce1 Ce2 3.6465(6) 6_556
Ce1 Ni1 4.0263(9) 6_556
Ce1 Ce1 4.1384(2) 1_565
Ce1 Ce1 4.1384(2) 1_545
Ce2 Ni1 2.7344(8) .
Ce2 Ru2 2.9460(6) 2_554
Ce2 Ni2 2.9460(6) 2_554
Ce2 Ru2 2.9460(6) 2_564
Ce2 Ni2 2.9460(6) 2_564
Ce2 Ru2 2.9920(6) 5_666
Ce2 Ni2 2.9920(6) 5_666
Ce2 Ru2 2.9920(6) 5_656
Ce2 Ni2 2.9920(6) 5_656
Ce2 Al1 3.1723(18) 5_656
Ce2 Al1 3.1723(18) 5_666
Ce2 Al2 3.2281(17) 5_666
Ce2 Al2 3.2281(17) 5_656
Ce2 Al1 3.2836(19) 2_554
Ce2 Al1 3.2836(19) 2_564
Ce2 Ce1 3.6466(6) 6_656
Ce2 Ce2 3.6692(3) 6_556
Ce2 Ce2 3.6692(3) 6_656
Ce2 Ni1 3.9693(8) 6_656
Ce2 Ce2 4.1384(2) 1_565
Ce2 Ce2 4.1384(2) 1_545
Ni1 Al1 2.5965(15) 2_554
Ni1 Al1 2.5965(15) 2_564
Ni1 Al2 2.630(2) .
Ni1 Al2 2.6360(15) 5_666
Ni1 Al2 2.6360(15) 5_656
Ni1 Ce1 3.0211(6) 2_565
Ni1 Ce1 3.0211(6) 2
Ni1 Ce1 3.0626(9) 6_556
Ni1 Ce2 3.9693(8) 6_556
Ni1 Ni2 4.0081(10) .
Ni1 Ce1 4.0263(9) 6_656
Ni1 Ni1 4.1384(2) 1_565
Ni1 Ni1 4.1384(2) 1_545
Ni1 Ni2 4.3957(9) 2_554
Ni2 Al2 2.647(2) .
Ni2 Al1 2.746(2) .
Ni2 Al1 2.750(3) 6_557
Ni2 Ce1 2.8982(6) 2
Ni2 Ce1 2.8982(6) 2_565
Ni2 Ce2 2.9459(6) 2_565
Ni2 Ce2 2.9459(6) 2
Ni2 Ce2 2.9920(6) 5_666
Ni2 Ce2 2.9920(6) 5_656
Ni2 Ni2 4.1001(7) 6_657
Ni2 Ni2 4.1001(7) 6_557
Ni2 Ni2 4.1384(2) 1_565
Ni2 Ni2 4.1384(2) 1_545
Ni2 Ni1 4.3956(9) 2_565
Al1 Ru1 2.5965(15) 2_565
Al1 Ni1 2.5965(15) 2_565
Al1 Ru1 2.5965(15) 2
Al1 Ni1 2.5965(15) 2
Al1 Ru2 2.750(3) 6_657
Al1 Ni2 2.750(3) 6_657
Al1 Al2 2.899(3) 6_557
Al1 Ce2 3.1724(18) 5_656
Al1 Ce2 3.1724(18) 5_666
Al1 Ce2 3.2836(19) 2
Al2 Ru1 2.6360(15) 5_666
Al2 Ni1 2.6360(15) 5_666
Al2 Ru1 2.6360(15) 5_656
Al2 Ni1 2.6360(15) 5_656
Al2 Al2 2.872(3) 5_656
Al2 Al2 2.872(3) 5_666
Al2 Al1 2.899(3) 6_657
Al2 Ce1 3.116(2) 6_656
